data_1523406
loop_
_publ_author_name
'Cirafici, S.'
'Fornasini, M.L.'

_publ_section_title
;
 Crystal structures of Yb2 Tl, Yb8 Tl3 and Yb8 In3
;
_journal_name_full 'Journal of the Less-Common Metals'
_journal_page_first 79
_journal_page_last 88
_journal_volume 154
_journal_year 1989
_chemical_formula_sum 'Tl Yb2'
_space_group_IT_number 62
_symmetry_space_group_name_Hall '-P 2ac 2n'
_symmetry_space_group_name_H-M 'P n m a'
_cell_angle_alpha 90
_cell_angle_beta 90
_cell_angle_gamma 90
_cell_formula_units_Z 4
_cell_length_a 7.217
_cell_length_b 5.27
_cell_length_c 9.821
_cell_volume 373.528
_citation_journal_id_ASTM JCOMAH
_cod_data_source_file Cirafici_JCOMAH_1989_533.cif
_cod_data_source_block Tl1Yb2
_cod_original_cell_volume 373.5279
_cod_original_formula_sum 'Tl1 Yb2'
_cod_database_code 1523406

loop_
_symmetry_equiv_pos_as_xyz
x,y,z
-x+1/2,-y,z+1/2
x+1/2,-y+1/2,-z+1/2
-x,y+1/2,-z
-x,-y,-z
x-1/2,y,-z-1/2
-x-1/2,y-1/2,z-1/2
x,-y-1/2,z

loop_
_atom_site_label
_atom_site_type_symbol
_atom_site_fract_x
_atom_site_fract_y
_atom_site_fract_z
_atom_site_occupancy
_atom_site_U_iso_or_equiv
Yb1 Yb 0.1693 0.25 0.0672 1 0.0
Yb2 Yb 0.0318 0.25 0.6991 1 0.0
Tl1 Tl 0.2271 0.25 0.3888 1 0.0
